data_1553331
loop_
_publ_author_name
'Cai, Runlin'
'Wu, Yingnan'
'Chen, Senhua'
'Cui, Hui'
'Liu, Zhaoming'
'Li, Chunyuan'
'She, Zhigang'

_publ_section_title
;
 Peniisocoumarins A-J: Isocoumarins from Penicillium commune QQF-3, an
 Endophytic Fungus of the Mangrove Plant Kandelia candel.
;
_journal_issue 6
_journal_name_full 'Journal of natural products'
_journal_page_first 1376
_journal_page_last 1383
_journal_paper_doi 10.1021/acs.jnatprod.7b01018
_journal_volume 81
_journal_year 2018
_chemical_absolute_configuration ad
_chemical_formula_moiety '0.12(C12 H12 O6)'
_chemical_formula_sum 'C1.43 H1.43 O0.72'
_chemical_formula_weight 30.12
_space_group_crystal_system orthorhombic
_space_group_IT_number 18
_space_group_name_Hall 'P 2 2ab'
_space_group_name_H-M_alt 'P 21 21 2'
_atom_sites_solution_hydrogens geom
_atom_sites_solution_primary direct
_atom_sites_solution_secondary difmap
_audit_creation_date 2017-10-14
_audit_creation_method
;
Olex2 1.2
(compiled 2017.03.02 svn.r3394 for OlexSys, GUI svn.r5381)
;
_cell_angle_alpha 90.00
_cell_angle_beta 90.00
_cell_angle_gamma 90.00
_cell_formula_units_Z 67
_cell_length_a 14.7901(4)
_cell_length_b 19.0871(5)
_cell_length_c 8.0499(2)
_cell_measurement_reflns_used 6081
_cell_measurement_temperature 293(2)
_cell_measurement_theta_max 73.7460
_cell_measurement_theta_min 5.4890
_cell_volume 2272.49(10)
_computing_molecular_graphics 'Olex2 (Dolomanov et al., 2009)'
_computing_publication_material 'Olex2 (Dolomanov et al., 2009)'
_computing_structure_refinement 'XH (Sheldrick, 2008)'
_computing_structure_solution 'XS (Sheldrick, 2008)'
_diffrn_ambient_temperature 293(2)
_diffrn_measured_fraction_theta_full 0.979
_diffrn_measured_fraction_theta_max 0.979
_diffrn_measurement_device_type 'multiwire proportional'
_diffrn_measurement_method 'phi and omega scans'
_diffrn_radiation_monochromator graphite
_diffrn_radiation_type CuK\a
_diffrn_radiation_wavelength 1.54178
_diffrn_reflns_av_R_equivalents 0.0207
_diffrn_reflns_av_unetI/netI 0.0249
_diffrn_reflns_limit_h_max 17
_diffrn_reflns_limit_h_min -18
_diffrn_reflns_limit_k_max 23
_diffrn_reflns_limit_k_min -20
_diffrn_reflns_limit_l_max 6
_diffrn_reflns_limit_l_min -9
_diffrn_reflns_number 7886
_diffrn_reflns_theta_full 73.94
_diffrn_reflns_theta_max 73.94
_diffrn_reflns_theta_min 3.78
_diffrn_source 'fine-focus sealed tube'
_exptl_absorpt_coefficient_mu 1.025
_exptl_absorpt_correction_T_max 0.9818
_exptl_absorpt_correction_T_min 0.9788
_exptl_absorpt_correction_type none
_exptl_crystal_colour colourless
_exptl_crystal_density_diffrn 1.474
_exptl_crystal_density_method 'not measured'
_exptl_crystal_description block
_exptl_crystal_F_000 1056
_exptl_crystal_size_max 0.021
_exptl_crystal_size_mid 0.019
_exptl_crystal_size_min 0.018
_refine_diff_density_max 0.357
_refine_diff_density_min -0.194
_refine_diff_density_rms 0.045
_refine_ls_abs_structure_details 'Flack H D (1983), Acta Cryst. A39, 876-881'
_refine_ls_abs_structure_Flack 0.13(12)
_refine_ls_extinction_method none
_refine_ls_goodness_of_fit_ref 1.100
_refine_ls_hydrogen_treatment mixed
_refine_ls_matrix_type full
_refine_ls_number_parameters 347
_refine_ls_number_reflns 4468
_refine_ls_number_restraints 0
_refine_ls_restrained_S_all 1.100
_refine_ls_R_factor_all 0.0355
_refine_ls_R_factor_gt 0.0348
_refine_ls_shift/su_max 0.001
_refine_ls_shift/su_mean 0.000
_refine_ls_structure_factor_coef Fsqd
_refine_ls_weighting_details 'calc w=1/[\s^2^(Fo^2^)+(0.0651P)^2^+0.1402P] where P=(Fo^2^+2Fc^2^)/3'
_refine_ls_weighting_scheme calc
_refine_ls_wR_factor_gt 0.0982
_refine_ls_wR_factor_ref 0.0991
_reflns_number_gt 4375
_reflns_number_total 4468
_reflns_threshold_expression >2sigma(I)
_cod_data_source_file np7b01018_si_007.cif
_cod_data_source_block aa
_cod_database_code 1553331
_olex2_refinement_description
;
1. Fixed Uiso
 At 1.2 times of:
  All C(H) groups, {H35A,H35B} of C35, {H22A,H22B} of C22
 At 1.5 times of:
  All C(H,H,H) groups, {H32A,H32B} of C32, All O(H) groups
2.a Ternary CH refined with riding coordinates:
 C33(H33), C34(H34)
2.b Secondary CH2 refined with riding coordinates:
 C22(H22A,H22B), C35(H35A,H35B)
2.c Aromatic/amide H refined with riding coordinates:
 C15(H15), C26(H26), C27(H27), C28(H28)
2.d Idealised Me refined as rotating group:
 C36(H36A,H36B,H36C)
2.e Idealised tetrahedral OH refined as rotating group:
 O7(H7), O8(H8), O9(H9), O12(H12), O13(H13), O14(H14), O24(H24)
;
_olex2_submission_special_instructions 'No special instructions were received'

loop_
_space_group_symop_id
_space_group_symop_operation_xyz
1 'x, y, z'
2 '-x, -y, z'
3 'x+1/2, -y+1/2, -z'
4 '-x+1/2, y+1/2, -z'

loop_
_atom_site_label
_atom_site_type_symbol
_atom_site_fract_x
_atom_site_fract_y
_atom_site_fract_z
_atom_site_U_iso_or_equiv
_atom_site_adp_type
_atom_site_occupancy
_atom_site_calc_flag
_atom_site_refinement_flags_posn
O1 O -0.83686(7) -0.20267(6) -0.12165(14) 0.0244(2) Uani 1 d .
O2 O -0.89258(8) -0.29334(6) 0.01406(15) 0.0281(3) Uani 1 d .
O3 O -1.14885(7) -0.19684(6) -0.63613(15) 0.0252(2) Uani 1 d .
C4 C -0.99848(10) -0.21460(9) -0.10440(18) 0.0207(3) Uani 1 d .
O5 O -1.10092(8) -0.28867(6) -0.49711(16) 0.0309(3) Uani 1 d .
C6 C -1.09524(10) -0.12525(8) -0.22795(18) 0.0207(3) Uani 1 d .
O7 O -1.06913(8) -0.31463(6) 0.02680(18) 0.0327(3) Uani 1 d .
H7 H -1.0161 -0.3223 0.0503 0.049 Uiso 1 calc GR
O8 O -1.25327(7) -0.13546(6) -0.20670(14) 0.0261(2) Uani 1 d .
H8 H -1.2923 -0.1588 -0.1603 0.039 Uiso 1 calc GR
O9 O -1.10222(8) -0.06239(6) -0.30712(16) 0.0293(3) Uani 1 d .
H9 H -1.1482 -0.0619 -0.3640 0.044 Uiso 1 calc GR
C10 C -1.00885(10) -0.15061(8) -0.19267(17) 0.0203(3) Uani 1 d .
C11 C -0.90926(11) -0.23981(8) -0.06648(18) 0.0224(3) Uani 1 d .
O12 O -0.92949(9) -0.31266(7) -0.45333(19) 0.0370(3) Uani 1 d .
H12 H -0.9838 -0.3187 -0.4385 0.055 Uiso 1 calc GR
O13 O -0.72830(7) -0.14405(6) -0.67626(14) 0.0256(2) Uani 1 d .
H13 H -0.6920 -0.1685 -0.6256 0.038 Uiso 1 calc GR
O14 O -0.86562(8) -0.06627(6) -0.79454(15) 0.0268(2) Uani 1 d .
H14 H -0.8201 -0.0703 -0.8518 0.040 Uiso 1 calc GR
C15 C -1.04987(11) -0.11249(8) -0.75456(18) 0.0221(3) Uani 1 d .
H15 H -1.0414 -0.0712 -0.8141 0.026 Uiso 1 calc R
O16 O -0.71876(8) -0.07606(6) 0.01727(14) 0.0289(3) Uani 1 d .
C17 C -0.84664(11) -0.14082(8) -0.21250(19) 0.0227(3) Uani 1 d .
C18 C -1.07552(11) -0.25244(8) -0.05507(19) 0.0230(3) Uani 1 d .
C19 C -0.97245(11) -0.15051(8) -0.69352(17) 0.0206(3) Uani 1 d .
C20 C -1.13355(11) -0.13586(8) -0.72654(19) 0.0223(3) Uani 1 d .
C21 C -0.91651(11) -0.25331(8) -0.5417(2) 0.0246(3) Uani 1 d .
C22 C -1.22119(11) -0.10399(8) -0.77863(19) 0.0241(3) Uani 1 d .
H22A H -1.2571 -0.1393 -0.8348 0.029 Uiso 1 calc R
H22B H -1.2092 -0.0667 -0.8575 0.029 Uiso 1 calc R
C23 C -0.81251(10) -0.16924(8) -0.65324(19) 0.0220(3) Uani 1 d .
O24 O -1.22244(8) -0.02460(6) -0.54126(14) 0.0259(2) Uani 1 d .
H24 H -1.1989 0.0033 -0.6056 0.039 Uiso 1 calc GR
C25 C -1.17042(10) -0.16322(8) -0.17372(18) 0.0211(3) Uani 1 d .
C26 C -0.92834(11) -0.11455(8) -0.24515(18) 0.0228(3) Uani 1 d .
H26 H -0.9333 -0.0724 -0.3025 0.027 Uiso 1 calc R
C27 C -1.16070(10) -0.22682(8) -0.08956(19) 0.0223(3) Uani 1 d .
H27 H -1.2116 -0.2518 -0.0568 0.027 Uiso 1 calc R
C28 C -0.82888(11) -0.23127(8) -0.5674(2) 0.0245(3) Uani 1 d .
H28 H -0.7808 -0.2578 -0.5274 0.029 Uiso 1 calc R
C29 C -1.07974(11) -0.23571(8) -0.57539(19) 0.0237(3) Uani 1 d .
C30 C -0.88350(11) -0.12862(8) -0.71711(18) 0.0212(3) Uani 1 d .
C31 C -0.98907(10) -0.21322(9) -0.60446(19) 0.0220(3) Uani 1 d .
C32 C -1.36333(11) -0.04142(10) -0.6940(2) 0.0296(4) Uani 1 d .
H32A H -1.3973(17) -0.0253(12) -0.597(3) 0.044 Uiso 1 d R
H32B H -1.4040(17) -0.0750(12) -0.758(3) 0.044 Uiso 1 d R
C33 C -1.27580(10) -0.07424(8) -0.63365(19) 0.0226(3) Uani 1 d .
H33 H -1.2912 -0.1131 -0.5592 0.027 Uiso 1 calc R
C34 C -0.72292(11) -0.05261(8) -0.1509(2) 0.0251(3) Uani 1 d .
H34 H -0.7667 -0.0142 -0.1562 0.030 Uiso 1 calc R
C35 C -0.75732(11) -0.11150(9) -0.26352(18) 0.0244(3) Uani 1 d .
H35A H -0.7622 -0.0938 -0.3761 0.029 Uiso 1 calc R
H35B H -0.7131 -0.1490 -0.2642 0.029 Uiso 1 calc R
C36 C -0.63218(12) -0.02415(10) -0.2066(2) 0.0336(4) Uani 1 d .
H36A H -0.6121 0.0110 -0.1297 0.050 Uiso 1 calc GR
H36B H -0.6381 -0.0039 -0.3152 0.050 Uiso 1 calc GR
H36C H -0.5889 -0.0616 -0.2103 0.050 Uiso 1 calc GR
H32C H -1.3502(18) -0.0019(12) -0.763(3) 0.046(6) Uiso 1 d .
H16 H -0.6763(18) -0.1103(13) 0.027(3) 0.052(7) Uiso 1 d .

loop_
_atom_site_aniso_label
_atom_site_aniso_U_11
_atom_site_aniso_U_22
_atom_site_aniso_U_33
_atom_site_aniso_U_23
_atom_site_aniso_U_13
_atom_site_aniso_U_12
O1 0.0146(5) 0.0284(5) 0.0303(5) 0.0024(5) -0.0008(4) -0.0009(4)
O2 0.0178(5) 0.0289(6) 0.0378(6) 0.0074(5) -0.0009(5) 0.0033(5)
O3 0.0144(5) 0.0268(5) 0.0345(6) 0.0021(5) 0.0003(4) -0.0003(4)
C4 0.0162(7) 0.0227(8) 0.0232(6) -0.0013(6) -0.0004(6) 0.0007(6)
O5 0.0192(5) 0.0280(6) 0.0454(7) 0.0079(5) 0.0029(5) -0.0016(5)
C6 0.0173(7) 0.0220(7) 0.0228(6) -0.0006(5) -0.0022(6) -0.0001(6)
O7 0.0191(5) 0.0288(6) 0.0501(7) 0.0152(5) 0.0008(5) 0.0006(5)
O8 0.0149(5) 0.0281(6) 0.0352(6) 0.0007(5) -0.0026(4) 0.0000(4)
O9 0.0202(6) 0.0260(6) 0.0418(6) 0.0094(5) -0.0082(5) -0.0030(4)
C10 0.0172(7) 0.0245(8) 0.0194(6) -0.0029(6) -0.0003(5) -0.0002(6)
C11 0.0170(7) 0.0250(7) 0.0252(7) 0.0000(6) 0.0004(6) 0.0005(6)
O12 0.0194(6) 0.0321(6) 0.0593(8) 0.0170(6) 0.0016(6) 0.0009(5)
O13 0.0150(5) 0.0298(6) 0.0320(6) 0.0031(5) 0.0003(4) -0.0010(4)
O14 0.0200(5) 0.0286(6) 0.0317(5) 0.0064(5) 0.0026(4) -0.0018(4)
C15 0.0194(7) 0.0239(8) 0.0229(7) -0.0015(6) -0.0001(6) 0.0011(6)
O16 0.0256(6) 0.0354(6) 0.0259(5) 0.0013(5) 0.0002(5) -0.0018(5)
C17 0.0203(8) 0.0263(7) 0.0214(6) -0.0010(6) 0.0008(6) -0.0024(6)
C18 0.0208(7) 0.0216(7) 0.0266(7) 0.0008(6) 0.0020(6) -0.0007(6)
C19 0.0185(7) 0.0234(7) 0.0198(6) -0.0041(6) 0.0006(6) 0.0020(6)
C20 0.0200(7) 0.0238(7) 0.0230(7) -0.0025(6) -0.0011(6) 0.0028(6)
C21 0.0198(8) 0.0229(7) 0.0312(8) 0.0004(6) 0.0012(6) 0.0018(6)
C22 0.0180(7) 0.0279(7) 0.0266(7) -0.0015(6) -0.0021(6) 0.0009(6)
C23 0.0159(7) 0.0259(7) 0.0241(7) -0.0054(6) 0.0012(6) -0.0010(6)
O24 0.0279(6) 0.0252(5) 0.0246(5) 0.0003(4) -0.0018(5) -0.0013(5)
C25 0.0157(7) 0.0243(7) 0.0232(7) -0.0046(6) -0.0021(6) 0.0005(6)
C26 0.0193(7) 0.0251(8) 0.0239(7) 0.0008(6) -0.0008(6) -0.0024(6)
C27 0.0152(7) 0.0256(7) 0.0263(7) -0.0026(6) 0.0020(6) -0.0025(6)
C28 0.0160(7) 0.0255(8) 0.0320(8) 0.0001(6) -0.0006(6) 0.0023(6)
C29 0.0173(7) 0.0243(7) 0.0296(7) -0.0017(6) 0.0010(6) 0.0009(6)
C30 0.0201(7) 0.0225(7) 0.0209(6) -0.0027(5) 0.0017(6) -0.0004(6)
C31 0.0174(7) 0.0242(8) 0.0245(6) -0.0025(6) 0.0005(6) -0.0010(6)
C32 0.0202(8) 0.0325(9) 0.0361(8) 0.0054(7) 0.0004(7) 0.0046(7)
C33 0.0180(7) 0.0224(7) 0.0273(7) 0.0005(6) -0.0005(6) 0.0004(6)
C34 0.0189(7) 0.0279(7) 0.0285(7) 0.0019(6) 0.0005(6) -0.0020(6)
C35 0.0191(7) 0.0304(8) 0.0238(7) 0.0005(6) 0.0012(6) -0.0024(6)
C36 0.0224(8) 0.0408(10) 0.0377(8) 0.0062(8) -0.0003(7) -0.0107(7)

loop_
_atom_type_symbol
_atom_type_description
_atom_type_scat_dispersion_real
_atom_type_scat_dispersion_imag
_atom_type_scat_source
C C 0.0181 0.0091 'International Tables Vol C Tables 4.2.6.8 and 6.1.1.4'
H H 0.0000 0.0000 'International Tables Vol C Tables 4.2.6.8 and 6.1.1.4'
O O 0.0492 0.0322 'International Tables Vol C Tables 4.2.6.8 and 6.1.1.4'

loop_
_geom_angle_atom_site_label_1
_geom_angle_atom_site_label_2
_geom_angle_atom_site_label_3
_geom_angle
C11 O1 C17 122.06(12)
C29 O3 C20 121.63(12)
C10 C4 C11 119.54(14)
C18 C4 C10 119.68(14)
C18 C4 C11 120.79(15)
O9 C6 C10 118.03(13)
O9 C6 C25 122.86(13)
C10 C6 C25 119.03(14)
C4 C10 C26 117.94(13)
C6 C10 C4 119.91(14)
C6 C10 C26 122.15(14)
O1 C11 C4 118.64(14)
O2 C11 O1 116.48(14)
O2 C11 C4 124.88(15)
C20 C15 C19 120.69(14)
O1 C17 C35 111.69(13)
C26 C17 O1 120.97(14)
C26 C17 C35 127.34(14)
O7 C18 C4 121.90(14)
O7 C18 C27 118.03(14)
C27 C18 C4 120.06(14)
C30 C19 C15 123.53(14)
C30 C19 C31 119.08(14)
C31 C19 C15 117.38(14)
O3 C20 C22 110.30(13)
C15 C20 O3 121.26(14)
C15 C20 C22 128.44(14)
O12 C21 C28 117.93(14)
O12 C21 C31 122.34(14)
C28 C21 C31 119.72(15)
C20 C22 C33 113.32(13)
O13 C23 C28 122.16(14)
O13 C23 C30 116.37(14)
C28 C23 C30 121.46(14)
C6 C25 C27 121.34(14)
O8 C25 C6 116.98(13)
O8 C25 C27 121.68(14)
C17 C26 C10 120.80(14)
C18 C27 C25 119.96(14)
C21 C28 C23 119.84(14)
O3 C29 C31 119.02(14)
O5 C29 O3 116.25(14)
O5 C29 C31 124.73(15)
O14 C30 C19 120.33(13)
O14 C30 C23 120.18(14)
C19 C30 C23 119.41(14)
C19 C31 C29 120.00(14)
C21 C31 C19 120.49(14)
C21 C31 C29 119.50(15)
O24 C33 C22 110.43(12)
O24 C33 C32 111.16(13)
C32 C33 C22 111.08(13)
O16 C34 C35 110.22(12)
O16 C34 C36 110.79(14)
C36 C34 C35 112.46(14)
C17 C35 C34 113.99(13)

loop_
_geom_bond_atom_site_label_1
_geom_bond_atom_site_label_2
_geom_bond_distance
O1 C11 1.3589(19)
O1 C17 1.3962(18)
O2 C11 1.235(2)
O3 C20 1.3911(18)
O3 C29 1.3544(19)
C4 C10 1.421(2)
C4 C11 1.437(2)
C4 C18 1.406(2)
O5 C29 1.232(2)
C6 O9 1.3626(18)
C6 C10 1.395(2)
C6 C25 1.397(2)
O7 C18 1.3610(19)
O8 C25 1.3612(18)
C10 C26 1.439(2)
O12 C21 1.351(2)
O13 C23 1.3479(18)
O14 C30 1.3692(18)
C15 C19 1.442(2)
C15 C20 1.335(2)
O16 C34 1.427(2)
C17 C26 1.334(2)
C17 C35 1.492(2)
C18 C27 1.380(2)
C19 C30 1.393(2)
C19 C31 1.417(2)
C20 C22 1.492(2)
C21 C28 1.378(2)
C21 C31 1.412(2)
C22 C33 1.529(2)
C23 C28 1.392(2)
C23 C30 1.403(2)
O24 C33 1.4401(18)
C25 C27 1.398(2)
C29 C31 1.427(2)
C32 C33 1.518(2)
C34 C35 1.531(2)
C34 C36 1.516(2)
